data_2201886
loop_
_publ_author_name
'K. Rajagopal'
'A. Mostad'
'R. V. Krishnakumar'
'M. Subha Nandhini'
'S. Natarajan'

_publ_section_title
;
 Trichloroacetic acid at 105K
;
_journal_issue 3
_journal_name_full 'Acta Crystallographica Section E'
_journal_page_first o316
_journal_page_last o318
_journal_paper_doi 10.1107/S1600536803002903
_journal_volume 59
_journal_year 2003
_chemical_formula_moiety 'C2 H Cl3 O2'
_chemical_formula_sum 'C2 H Cl3 O2'
_chemical_formula_weight 163.38
_chemical_name_systematic
;
Trichloroacetic acid
;
_space_group_IT_number 14
_symmetry_cell_setting monoclinic
_symmetry_space_group_name_Hall '-P 2ybc'
_symmetry_space_group_name_H-M 'P 1 21/c 1'
_atom_sites_solution_hydrogens geom
_atom_sites_solution_primary direct
_atom_sites_solution_secondary difmap
_audit_creation_method SHELXL-97
_cell_angle_alpha 90.00
_cell_angle_beta 119.23(2)
_cell_angle_gamma 90.00
_cell_formula_units_Z 4
_cell_length_a 6.1260(10)
_cell_length_b 9.5730(10)
_cell_length_c 11.2430(10)
_cell_measurement_reflns_used 1024
_cell_measurement_temperature 105(2)
_cell_measurement_theta_max 27.5
_cell_measurement_theta_min 1.7
_cell_volume 575.38(17)
_computing_cell_refinement 'SAINT (Bruker, 1999)'
_computing_data_collection 'SMART (Bruker, 1999)'
_computing_data_reduction SAINT
_computing_molecular_graphics 'PLATON (Spek, 1999)'
_computing_publication_material SHELXL97
_computing_structure_refinement 'SHELXL97 (Sheldrick, 1997)'
_computing_structure_solution 'SHELXS97 (Sheldrick, 1990)'
_diffrn_ambient_temperature 293(2)
_diffrn_detector_area_resol_mean 8
_diffrn_measured_fraction_theta_full 0.977
_diffrn_measured_fraction_theta_max 0.977
_diffrn_measurement_device_type 'BRUKER SMART diffractometer'
_diffrn_measurement_method '\w scans'
_diffrn_radiation_monochromator graphite
_diffrn_radiation_source 'fine-focus sealed tube'
_diffrn_radiation_type MoK\a
_diffrn_radiation_wavelength 0.71073
_diffrn_reflns_av_R_equivalents 0.0218
_diffrn_reflns_av_sigmaI/netI 0.0154
_diffrn_reflns_limit_h_max 9
_diffrn_reflns_limit_h_min -10
_diffrn_reflns_limit_k_max 16
_diffrn_reflns_limit_k_min -16
_diffrn_reflns_limit_l_max 19
_diffrn_reflns_limit_l_min -19
_diffrn_reflns_number 10831
_diffrn_reflns_theta_full 37.49
_diffrn_reflns_theta_max 37.49
_diffrn_reflns_theta_min 2.97
_diffrn_standards_decay_% 0
_diffrn_standards_number 0
_exptl_absorpt_coefficient_mu 1.476
_exptl_absorpt_correction_T_max 0.843
_exptl_absorpt_correction_T_min 0.743
_exptl_absorpt_correction_type multi-scan
_exptl_absorpt_process_details '(SADABS; BRUKER, 1998)'
_exptl_crystal_colour colorless
_exptl_crystal_density_diffrn 1.886
_exptl_crystal_density_method 'not measured'
_exptl_crystal_description needle
_exptl_crystal_F_000 320
_exptl_crystal_size_max 0.32
_exptl_crystal_size_mid 0.16
_exptl_crystal_size_min 0.12
_refine_diff_density_max 0.628
_refine_diff_density_min -0.667
_refine_ls_extinction_method none
_refine_ls_goodness_of_fit_ref 1.034
_refine_ls_hydrogen_treatment refall
_refine_ls_matrix_type full
_refine_ls_number_parameters 68
_refine_ls_number_reflns 2969
_refine_ls_number_restraints 0
_refine_ls_restrained_S_all 1.034
_refine_ls_R_factor_all 0.0374
_refine_ls_R_factor_gt 0.0313
_refine_ls_shift/su_max <0.001
_refine_ls_shift/su_mean <0.001
_refine_ls_structure_factor_coef Fsqd
_refine_ls_weighting_details 'calc w = 1/[\s^2^(Fo^2^)+(0.0393P)^2^+0.2185P] where P = (Fo^2^+2Fc^2^)/3'
_refine_ls_weighting_scheme calc
_refine_ls_wR_factor_gt 0.0778
_refine_ls_wR_factor_ref 0.0814
_reflns_number_gt 2569
_reflns_number_total 2969
_reflns_threshold_expression I>2s(I)
_cod_data_source_file ci6201.cif
_cod_data_source_block I
_cod_original_cell_volume 575.35(16)
_cod_original_sg_symbol_H-M 'P 21/c'
_cod_database_code 2201886
_cod_database_fobs_code 2201886

loop_
_symmetry_equiv_pos_as_xyz
'x, y, z'
'-x, y+1/2, -z+1/2'
'-x, -y, -z'
'x, -y-1/2, z-1/2'

loop_
_atom_site_label
_atom_site_fract_x
_atom_site_fract_y
_atom_site_fract_z
_atom_site_U_iso_or_equiv
_atom_site_adp_type
_atom_site_calc_flag
_atom_site_refinement_flags
_atom_site_occupancy
_atom_site_disorder_assembly
_atom_site_disorder_group
_atom_site_type_symbol
Cl1 0.67530(5) 0.20777(3) 0.33409(3) 0.03381(8) Uani d . 1 . . Cl
Cl2 0.15067(5) 0.27781(3) 0.20562(3) 0.03215(7) Uani d . 1 . . Cl
Cl3 0.33109(8) 0.08824(3) 0.07213(4) 0.03863(9) Uani d . 1 . . Cl
O1 0.23841(13) 0.39734(8) -0.00685(7) 0.02190(13) Uani d . 1 . . O
O2 0.65320(13) 0.40803(8) 0.13902(8) 0.02216(13) Uani d . 1 . . O
C1 0.44580(16) 0.35958(9) 0.10041(9) 0.01676(13) Uani d . 1 . . C
C2 0.40326(17) 0.23771(10) 0.17783(9) 0.01953(15) Uani d . 1 . . C
H1 0.276(4) 0.450(2) -0.046(2) 0.049(6) Uiso d . 1 . . H

loop_
_atom_site_aniso_label
_atom_site_aniso_U_11
_atom_site_aniso_U_22
_atom_site_aniso_U_33
_atom_site_aniso_U_12
_atom_site_aniso_U_13
_atom_site_aniso_U_23
Cl1 0.02229(11) 0.03563(14) 0.03089(13) -0.00022(9) 0.00314(9) 0.01801(10)
Cl2 0.02767(12) 0.04369(16) 0.03347(13) 0.00858(10) 0.02147(10) 0.01320(11)
Cl3 0.0617(2) 0.01853(11) 0.03852(16) -0.00496(11) 0.02673(15) -0.00376(9)
O1 0.0179(3) 0.0234(3) 0.0195(3) -0.0012(2) 0.0052(2) 0.0055(2)
O2 0.0161(3) 0.0253(3) 0.0235(3) 0.0009(2) 0.0084(2) 0.0065(2)
C1 0.0168(3) 0.0166(3) 0.0167(3) 0.0022(2) 0.0081(2) 0.0015(2)
C2 0.0188(3) 0.0191(3) 0.0201(3) 0.0013(3) 0.0091(3) 0.0034(3)

loop_
_atom_type_symbol
_atom_type_description
_atom_type_scat_dispersion_real
_atom_type_scat_dispersion_imag
_atom_type_scat_source
C C 0.0033 0.0016 'International Tables Vol C Tables 4.2.6.8 and 6.1.1.4'
Cl Cl 0.1484 0.1585 'International Tables Vol C Tables 4.2.6.8 and 6.1.1.4'
O O 0.0106 0.0060 'International Tables Vol C Tables 4.2.6.8 and 6.1.1.4'
H H 0.0000 0.0000 'International Tables Vol C Tables 4.2.6.8 and 6.1.1.4'

loop_
_geom_angle_atom_site_label_1
_geom_angle_atom_site_label_2
_geom_angle_atom_site_label_3
_geom_angle
_geom_angle_publ_flag
C1 O1 H1 106.3(17) ?
O2 C1 O1 126.88(8) yes
O2 C1 C2 121.25(8) yes
O1 C1 C2 111.86(8) yes
C1 C2 Cl1 110.27(6) ?
C1 C2 Cl2 109.74(6) ?
Cl1 C2 Cl2 110.13(5) ?
C1 C2 Cl3 106.63(6) ?
Cl1 C2 Cl3 110.06(5) ?
Cl2 C2 Cl3 109.95(5) ?

loop_
_geom_bond_atom_site_label_1
_geom_bond_atom_site_label_2
_geom_bond_site_symmetry_2
_geom_bond_distance
_geom_bond_publ_flag
Cl1 C2 . 1.7568(10) ?
Cl2 C2 . 1.7640(10) ?
Cl3 C2 . 1.7725(10) ?
O1 C1 . 1.3049(11) yes
O1 H1 . 0.77(2) ?
O2 C1 . 1.2162(11) yes
C1 C2 . 1.5518(12) yes

loop_
_geom_hbond_atom_site_label_D
_geom_hbond_atom_site_label_H
_geom_hbond_atom_site_label_A
_geom_hbond_site_symmetry_A
_geom_hbond_distance_DH
_geom_hbond_distance_HA
_geom_hbond_distance_DA
_geom_hbond_angle_DHA
O1 H1 O2 3_665 0.77(2) 1.89(2) 2.6615(10) 175(2)

loop_
_geom_torsion_atom_site_label_1
_geom_torsion_atom_site_label_2
_geom_torsion_atom_site_label_3
_geom_torsion_atom_site_label_4
_geom_torsion
O2 C1 C2 Cl1 9.94(11)
O1 C1 C2 Cl1 -171.22(7)
O2 C1 C2 Cl2 131.43(8)
O1 C1 C2 Cl2 -49.73(9)
O2 C1 C2 Cl3 -109.52(9)
O1 C1 C2 Cl3 69.32(9)

loop_
_cod_related_entry_id
_cod_related_entry_database
_cod_related_entry_code
1 ChemSpider 10772050
